data_1558395
loop_
_publ_author_name
'Kotila, Sirpa'
'Valkonen, Jussi'

_publ_section_title
;
 Copper(II) Complexes of 2-Amino-2-hydroxymethyl-1,3-propanediol. Part 3.
 Synthesis, Structure and Thermal Behavior of
 Bis-cis[2-amino-2-hydroxymethyl-1,3-propanediol-O,N]
 [2-amino-2-hydroxymethyl-1,3-propanediolato-O,N]aquacopper(II) Sulfate
 and Chromate, [Cu(C4H10NO3)(C4H11NO3)(H2O)]2X, where X = SO4(2-),
 CrO4(2-)
;
_journal_name_full 'Acta Chemica Scandinavica'
_journal_page_first 200
_journal_page_last 208
_journal_paper_doi 10.3891/acta.chem.scand.48-0200
_journal_volume 48
_journal_year 1994
_chemical_formula_moiety '2(C8 H23 Cu N2 O7), Cr O4'
_chemical_formula_sum 'C16 H46 Cr Cu2 N4 O18'
_chemical_formula_weight 761.64
_chemical_name_common
;
[Cu(C4H10NO3)(C4H11NO3)(H2O)]2X, where X = CrO4(2-)
;
_space_group_IT_number 2
_space_group_name_Hall '-P 1'
_space_group_name_H-M_alt 'P -1'
_symmetry_cell_setting triclinic
_symmetry_Int_Tables_number 2
_symmetry_space_group_name_Hall '-P 1'
_symmetry_space_group_name_H-M 'P -1'
_cell_angle_alpha 98.60(1)
_cell_angle_beta 89.97(1)
_cell_angle_gamma 72.63(1)
_cell_formula_units_Z 2
_cell_length_a 6.424(1)
_cell_length_b 10.735(1)
_cell_length_c 21.578(2)
_cell_volume 1402.6(3)
_diffrn_ambient_temperature 294
_diffrn_radiation_probe x-ray
_diffrn_radiation_type MoK\a
_diffrn_radiation_wavelength 0.71073
_exptl_absorpt_coefficient_mu 1.962
_exptl_crystal_density_diffrn 1.80
_exptl_crystal_F_000 792
_refine_ls_goodness_of_fit_ref 1.332
_refine_ls_number_parameters 424
_refine_ls_number_reflns 4698
_refine_ls_R_factor_gt 0.033
_refine_ls_wR_factor_gt 0.035
_cod_data_source_file Acta-Chem-Scand-1994-48-200-2.cif
_cod_data_source_block 1
_cod_original_cell_volume 1402.5(3)
_cod_database_code 1558395

loop_
_space_group_symop_id
_space_group_symop_operation_xyz
1 x,y,z
2 -x,-y,-z

loop_
_atom_site_label
_atom_site_type_symbol
_atom_site_thermal_displace_type
_atom_site_fract_x
_atom_site_fract_y
_atom_site_fract_z
_atom_site_occupancy
_atom_site_U_iso_or_equiv
_atom_site_calc_flag
_atom_site_refinement_flags
_atom_site_disorder_assembly
_atom_site_disorder_group
Cu1 Cu Uiso 0.23135(6) 0.99737(4) 0.90917(2) 1.000 0.0168(1) . . . .
Cu2 Cu Uiso 0.22865(6) 1.00264(4) 0.59082(2) 1.000 0.0169(1) . . . .
Cr Cr Uiso 0.74858(9) 1.00001(7) 0.74999(3) 1.000 0.0216(1) . . . .
Ow1 O Uiso 0.5878(4) 0.9934(3) 0.92410(10) 1.000 0.0348(8) . . . .
O122B O Uiso -0.241(3) 1.322(2) 0.8557(9) 0.160 0.042(5) . . . .
O111 O Uiso 0.2050(4) 0.8435(2) 0.94490(10) 1.000 0.0218(5) . . . .
O112 O Uiso 0.7450(4) 0.6711(3) 0.8096(2) 1.000 0.0399(8) . . . .
O113 O Uiso 0.3717(5) 0.5093(3) 0.79520(10) 1.000 0.0396(8) . . . .
O121 O Uiso 0.1334(4) 1.1153(2) 0.98730(10) 1.000 0.0190(5) . . . .
O122 O Uiso -0.3005(6) 1.4023(4) 0.9601(2) 0.840 0.0427(10) . . . .
O123 O Uiso 0.3264(5) 1.3817(3) 0.8929(2) 1.000 0.0390(8) . . . .
N111 N Uiso 0.2988(5) 0.8685(3) 0.82950(10) 1.000 0.0236(8) . . . .
N121 N Uiso 0.1716(5) 1.1610(3) 0.86850(10) 1.000 0.0222(6) . . . .
Ow2 O Uiso 0.5803(4) 1.0069(3) 0.57600(10) 1.000 0.0357(8) . . . .
O222B O Uiso 0.079(3) 0.681(2) 0.6431(9) 0.160 0.039(5) . . . .
C111 C Uiso 0.2066(6) 0.7338(3) 0.8981(2) 1.000 0.0242(8) . . . .
C112 C Uiso 0.3556(5) 0.7303(3) 0.84210(10) 1.000 0.0163(6) . . . .
C113 C Uiso 0.5929(6) 0.6837(4) 0.8598(2) 1.000 0.0274(9) . . . .
C114 C Uiso 0.3156(6) 0.6415(3) 0.7841(2) 1.000 0.0243(8) . . . .
C121 C Uiso 0.1512(5) 1.2421(3) 0.9791(2) 1.000 0.0209(8) . . . .
C122 C Uiso 0.0597(5) 1.2769(3) 0.9164(2) 1.000 0.0194(8) . . . .
C123 C Uiso -0.1836(6) 1.2942(4) 0.9152(2) 1.000 0.0312(10) . . . .
C124 C Uiso 0.1017(6) 1.4030(4) 0.9024(2) 1.000 0.0274(9) . . . .
O211 O Uiso 0.0482(4) 1.1571(2) 0.55490(10) 1.000 0.0212(5) . . . .
O212 O Uiso 0.4153(4) 1.3287(3) 0.6904(2) 1.000 0.0400(8) . . . .
O213 O Uiso -0.1193(5) 1.4904(3) 0.70480(10) 1.000 0.0404(9) . . . .
O221 O Uiso 0.2489(4) 0.8848(2) 0.51280(10) 1.000 0.0190(5) . . . .
O222 O Uiso 0.1022(6) 0.5981(4) 0.5399(2) 0.840 0.0424(10) . . . .
O223 O Uiso 0.7085(5) 0.6184(3) 0.6073(2) 1.000 0.0403(8) . . . .
N211 N Uiso 0.1680(5) 1.1316(3) 0.67040(10) 1.000 0.0227(6) . . . .
N221 N Uiso 0.3327(5) 0.8387(3) 0.63140(10) 1.000 0.0218(6) . . . .
O1 O Uiso 0.6840(10) 1.1016(6) 0.6945(3) 0.500 0.0380(13) . . . .
O2 O Uiso 1.0060(10) 0.9217(9) 0.7370(3) 0.500 0.066(3) . . . .
O3 O Uiso 0.7100(10) 1.0815(8) 0.8190(3) 0.500 0.075(3) . . . .
O4 O Uiso 0.6030(10) 0.8984(6) 0.7404(3) 0.500 0.0532(13) . . . .
O5 O Uiso 0.7850(10) 0.8988(6) 0.8050(3) 0.500 0.0393(13) . . . .
O6 O Uiso 0.5000(10) 1.1019(8) 0.7592(3) 0.500 0.052(3) . . . .
O7 O Uiso 0.790(2) 0.9180(10) 0.6815(4) 0.500 0.080(3) . . . .
O8 O Uiso 0.9270(10) 1.0790(7) 0.7628(3) 0.500 0.0671(13) . . . .
C211 C Uiso -0.0589(6) 1.2660(4) 0.6021(2) 1.000 0.0242(9) . . . .
C212 C Uiso 0.0850(5) 1.2697(3) 0.65790(10) 1.000 0.0171(6) . . . .
C213 C Uiso 0.2763(6) 1.3169(4) 0.6405(2) 1.000 0.0279(9) . . . .
C214 C Uiso -0.0426(6) 1.3584(4) 0.7158(2) 1.000 0.0242(9) . . . .
C221 C Uiso 0.3927(6) 0.7585(3) 0.5209(2) 1.000 0.0214(8) . . . .
C222 C Uiso 0.3369(5) 0.7225(3) 0.5836(2) 1.000 0.0195(8) . . . .
C223 C Uiso 0.1095(6) 0.7063(4) 0.5849(2) 1.000 0.0294(9) . . . .
C224 C Uiso 0.5043(6) 0.5967(4) 0.5972(2) 1.000 0.0276(9) . . . .

loop_
_atom_type_symbol
_atom_type_description
_atom_type_scat_dispersion_real
_atom_type_scat_dispersion_imag
_atom_type_scat_source
C C 0.0033 0.0016 ' International Tables Vol C Tables 4.2.6.8 and 6.1.1.4'
Cr Cr 0.3209 0.6236 ' International Tables Vol C Tables 4.2.6.8 and 6.1.1.4'
Cu Cu 0.3201 1.2651 ' International Tables Vol C Tables 4.2.6.8 and 6.1.1.4'
N N 0.0061 0.0033 ' International Tables Vol C Tables 4.2.6.8 and 6.1.1.4'
O O 0.0106 0.0060 ' International Tables Vol C Tables 4.2.6.8 and 6.1.1.4'

loop_
_geom_angle_atom_site_label_1
_geom_angle_atom_site_label_2
_geom_angle_atom_site_label_3
_geom_angle
_geom_angle_site_symmetry_1
_geom_angle_site_symmetry_2
_geom_angle_site_symmetry_3
_geom_angle_publ_flag
Ow1 Cu1 O111 104.15(11) . . . yes
Ow1 Cu1 O121 91.63(10) . . . yes
Ow1 Cu1 N111 95.00(12) . . . yes
Ow1 Cu1 N121 91.51(12) . . . yes
O111 Cu1 O121 92.53(9) . . . yes
O111 Cu1 N111 83.04(11) . . . yes
O111 Cu1 N121 164.34(12) . . . yes
O121 Cu1 N111 172.76(12) . . . yes
O121 Cu1 N121 86.55(9) . . . yes
N111 Cu1 N121 96.16(11) . . . yes
O221 Cu2 N221 86.46(9) . . . yes
N211 Cu2 N221 96.29(11) . . . yes
Ow2 Cu2 O221 91.66(10) . . . yes
Ow2 Cu2 N211 94.77(12) . . . yes
Ow2 Cu2 N221 91.45(12) . . . yes
O211 Cu2 O221 92.54(9) . . . yes
O211 Cu2 N211 83.06(11) . . . yes
O211 Cu2 N221 164.45(12) . . . yes
Ow2 Cu2 O211 104.09(11) . . . yes
O221 Cu2 N211 172.94(12) . . . yes
O2 Cr O6 169.5(4) . . . yes
O2 Cr O7 70.2(5) . . . yes
O2 Cr O5 80.0(4) . . . yes
O3 Cr O4 111.0(3) . . . yes
O3 Cr O5 68.5(4) . . . yes
O2 Cr O8 60.1(4) . . . yes
O5 Cr O7 111.1(4) . . . yes
O5 Cr O8 105.7(3) . . . yes
O6 Cr O7 110.5(5) . . . yes
O6 Cr O8 111.0(4) . . . yes
O7 Cr O8 109.7(5) . . . yes
O4 Cr O7 69.3(5) . . . yes
O4 Cr O8 169.8(3) . . . yes
O3 Cr O6 70.2(3) . . . yes
O3 Cr O7 179.3(5) . . . yes
O3 Cr O8 70.0(3) . . . yes
O4 Cr O5 66.4(3) . . . yes
O4 Cr O6 78.3(4) . . . yes
O1 Cr O3 111.7(4) . . . yes
O1 Cr O4 108.6(3) . . . yes
O5 Cr O6 108.8(3) . . . yes
O2 Cr O3 109.2(4) . . . yes
O2 Cr O4 111.1(4) . . . yes
O1 Cr O8 79.7(3) . . . yes
O1 Cr O2 105.3(4) . . . yes
O1 Cr O6 66.2(3) . . . yes
O1 Cr O7 68.8(4) . . . yes
O1 Cr O5 174.0(3) . . . yes
Cu1 O111 C111 113.1(2) . . . yes
Cu1 O121 C121 107.5(2) . . . yes
Cu1 N111 C112 111.26(15) . . . yes
Cu1 N121 C122 108.00(19) . . . yes
O111 C111 C112 109.2(3) . . . yes
C113 C112 C114 110.9(3) . . . no
C111 C112 C113 109.2(3) . . . no
N111 C112 C111 105.8(2) . . . yes
N111 C112 C114 109.3(2) . . . yes
N111 C112 C113 110.1(3) . . . yes
C111 C112 C114 111.4(3) . . . no
O112 C113 C112 113.4(3) . . . yes
O113 C114 C112 109.9(3) . . . yes
O121 C121 C122 109.7(3) . . . yes
N121 C122 C121 105.7(3) . . . yes
C123 C122 C124 109.3(3) . . . no
C121 C122 C124 111.0(3) . . . no
N121 C122 C123 107.6(3) . . . yes
C121 C122 C123 111.7(3) . . . no
N121 C122 C124 111.5(3) . . . yes
O122B C123 C122 105.0(9) . . . yes
O122 C123 C122 110.7(3) . . . yes
O123 C124 C122 110.1(3) . . . yes
Cu2 O211 C211 112.5(2) . . . yes
Cu2 O221 C221 107.5(2) . . . yes
Cu2 N211 C212 111.36(15) . . . yes
Cu2 N221 C222 108.21(19) . . . yes
Cr O2 O8 60.0(4) . . . yes
Cr O8 O2 60.0(4) . . . yes
O211 C211 C212 109.8(3) . . . yes
N211 C212 C213 109.7(3) . . . yes
N211 C212 C211 106.0(3) . . . yes
C211 C212 C214 111.8(3) . . . no
N211 C212 C214 109.6(2) . . . yes
C211 C212 C213 109.3(3) . . . no
C213 C212 C214 110.4(3) . . . no
O212 C213 C212 113.6(3) . . . yes
O213 C214 C212 110.1(3) . . . yes
O221 C221 C222 110.1(3) . . . yes
N221 C222 C224 111.9(3) . . . yes
N221 C222 C221 105.3(3) . . . yes
N221 C222 C223 107.2(3) . . . yes
C223 C222 C224 109.7(3) . . . no
C221 C222 C223 111.4(3) . . . no
C221 C222 C224 111.2(3) . . . no
O222B C223 C222 105.0(9) . . . yes
O222 C223 C222 110.0(3) . . . yes
O223 C224 C222 110.2(3) . . . yes

loop_
_geom_bond_atom_site_label_1
_geom_bond_atom_site_label_2
_geom_bond_distance
_geom_bond_site_symmetry_1
_geom_bond_site_symmetry_2
_geom_bond_publ_flag
Cu1 Ow1 2.301(3) . . yes
Cu1 O111 1.975(2) . . yes
Cu1 O121 1.930(2) . . yes
Cu1 N111 1.997(2) . . yes
Cu1 N121 2.015(3) . . yes
Cu2 Ow2 2.296(3) . . yes
Cu2 O211 1.983(2) . . yes
Cu2 O221 1.928(2) . . yes
Cu2 N211 1.996(2) . . yes
Cu2 N221 2.017(3) . . yes
Cr O2 1.618(8) . . yes
Cr O3 1.589(7) . . yes
Cr O4 1.628(7) . . yes
Cr O5 1.697(6) . . yes
Cr O6 1.636(7) . . yes
Cr O7 1.581(9) . . yes
Cr O8 1.619(7) . . yes
Cr O1 1.708(6) . . yes
O122B C123 1.39(2) . . yes
O111 C111 1.430(4) . . yes
O112 C113 1.422(6) . . yes
O113 C114 1.413(4) . . yes
O121 C121 1.436(4) . . yes
O122 C123 1.411(6) . . yes
O123 C124 1.402(5) . . yes
N111 C112 1.485(4) . . yes
N121 C122 1.488(5) . . yes
O222B C223 1.35(2) . . yes
C111 C112 1.530(5) . . no
C112 C114 1.527(5) . . no
C112 C113 1.524(5) . . no
C121 C122 1.529(6) . . no
C122 C124 1.529(5) . . no
C122 C123 1.519(5) . . no
O211 C211 1.428(5) . . yes
O212 C213 1.414(6) . . yes
O213 C214 1.411(5) . . yes
O221 C221 1.430(4) . . yes
O222 C223 1.411(6) . . yes
O223 C224 1.411(5) . . yes
N211 C212 1.484(4) . . yes
N221 C222 1.489(5) . . yes
O2 O8 1.620(11) . . yes
C211 C212 1.521(5) . . no
C212 C214 1.522(5) . . no
C212 C213 1.528(5) . . no
C221 C222 1.532(6) . . no
C222 C224 1.523(5) . . no
C222 C223 1.523(5) . . no

loop_
_geom_torsion_atom_site_label_1
_geom_torsion_atom_site_label_2
_geom_torsion_atom_site_label_3
_geom_torsion_atom_site_label_4
_geom_torsion
_geom_torsion_site_symmetry_1
_geom_torsion_site_symmetry_2
_geom_torsion_site_symmetry_3
_geom_torsion_site_symmetry_4
_geom_torsion_publ_flag
Ow1 Cu1 O111 C111 -103.7(2) . . . . no
O121 Cu1 O111 C111 164.0(2) . . . . no
N111 Cu1 O111 C111 -10.2(2) . . . . no
Ow1 Cu1 O121 C121 70.8(2) . . . . no
O111 Cu1 O121 C121 175.0(2) . . . . no
N121 Cu1 O121 C121 -20.6(2) . . . . no
Ow1 Cu1 N111 C112 87.3(2) . . . . no
O111 Cu1 N111 C112 -16.4(2) . . . . no
N121 Cu1 N111 C112 179.4(2) . . . . no
Ow1 Cu1 N121 C122 -99.4(2) . . . . no
O121 Cu1 N121 C122 -7.8(2) . . . . no
N111 Cu1 N121 C122 165.4(2) . . . . no
N221 Cu2 O221 C221 -20.6(2) . . . . no
Ow2 Cu2 N211 C212 87.9(2) . . . . no
O211 Cu2 N211 C212 -15.8(2) . . . . no
N221 Cu2 N211 C212 179.9(2) . . . . no
Ow2 Cu2 N221 C222 -99.5(2) . . . . no
O221 Cu2 N221 C222 -7.9(2) . . . . no
N211 Cu2 N221 C222 165.6(2) . . . . no
Ow2 Cu2 O221 C221 70.8(2) . . . . no
O211 Cu2 O221 C221 175.0(2) . . . . no
O221 Cu2 O211 C211 164.0(2) . . . . no
N211 Cu2 O211 C211 -10.4(2) . . . . no
Ow2 Cu2 O211 C211 -103.6(2) . . . . no
O6 Cr O8 O2 -173.9(4) . . . . no
O7 Cr O8 O2 -51.6(5) . . . . no
O3 Cr O8 O2 127.8(5) . . . . no
O5 Cr O8 O2 68.3(4) . . . . no
O4 Cr O2 O8 -174.4(4) . . . . no
O1 Cr O2 O8 68.2(4) . . . . no
O3 Cr O2 O8 -51.8(5) . . . . no
O1 Cr O8 O2 -114.5(4) . . . . no
O5 Cr O2 O8 -114.7(4) . . . . no
O7 Cr O2 O8 128.3(5) . . . . no
Cu1 O111 C111 C112 33.7(3) . . . . no
Cu1 O121 C121 C122 45.2(3) . . . . no
Cu1 N111 C112 C114 157.2(2) . . . . no
Cu1 N111 C112 C111 37.1(3) . . . . no
Cu1 N111 C112 C113 -80.7(3) . . . . no
Cu1 N121 C122 C124 153.2(3) . . . . no
Cu1 N121 C122 C121 32.4(3) . . . . no
Cu1 N121 C122 C123 -87.0(3) . . . . no
O111 C111 C112 C114 -164.0(3) . . . . no
O111 C111 C112 N111 -45.3(3) . . . . no
O111 C111 C112 C113 73.2(3) . . . . no
C114 C112 C113 O112 54.0(4) . . . . no
N111 C112 C114 O113 179.3(3) . . . . no
C113 C112 C114 O113 57.7(4) . . . . no
N111 C112 C113 O112 -67.1(4) . . . . no
C111 C112 C114 O113 -64.2(4) . . . . no
C111 C112 C113 O112 177.2(3) . . . . no
O121 C121 C122 C123 64.9(4) . . . . no
O121 C121 C122 C124 -173.0(3) . . . . no
O121 C121 C122 N121 -51.8(3) . . . . no
C121 C122 C124 O123 66.3(4) . . . . no
C123 C122 C124 O123 -170.2(4) . . . . no
C121 C122 C123 O122 64.0(4) . . . . no
C124 C122 C123 O122 -59.3(5) . . . . no
N121 C122 C123 O122 179.5(3) . . . . no
N121 C122 C124 O123 -51.4(4) . . . . no
Cu2 O211 C211 C212 33.8(3) . . . . no
Cu2 O221 C221 C222 45.3(3) . . . . no
Cu2 N211 C212 C214 157.3(2) . . . . no
Cu2 N211 C212 C213 -81.4(3) . . . . no
Cu2 N211 C212 C211 36.5(3) . . . . no
Cu2 N221 C222 C224 153.1(3) . . . . no
Cu2 N221 C222 C223 -86.6(3) . . . . no
Cu2 N221 C222 C221 32.2(3) . . . . no
O211 C211 C212 N211 -45.1(4) . . . . no
O211 C211 C212 C213 73.0(4) . . . . no
O211 C211 C212 C214 -164.5(3) . . . . no
C214 C212 C213 O212 54.3(4) . . . . no
N211 C212 C214 O213 179.0(3) . . . . no
C211 C212 C214 O213 -63.8(4) . . . . no
C213 C212 C214 O213 58.1(4) . . . . no
N211 C212 C213 O212 -66.6(4) . . . . no
C211 C212 C213 O212 177.6(3) . . . . no
O221 C221 C222 N221 -51.7(4) . . . . no
O221 C221 C222 C224 -173.1(3) . . . . no
O221 C221 C222 C223 64.2(4) . . . . no
C224 C222 C223 O222 -58.9(5) . . . . no
C221 C222 C223 O222 64.7(4) . . . . no
C223 C222 C224 O223 -169.5(4) . . . . no
N221 C222 C224 O223 -50.6(4) . . . . no
C221 C222 C224 O223 66.8(4) . . . . no
N221 C222 C223 O222 179.4(3) . . . . no
